data_7050172
loop_
_publ_author_name
'Wang, Chih-Chieh'
'Lin, Hui-Wen'
'Yang, Cheng-Han'
'Liao, Chen-Hui'
'Lan, Ia-Ting'
'Lee, Gene-Hsiang'

_publ_section_title
;
 Synthesis and structure of a novel two-dimensional bilayer framework
 of a [M(C5O5)(dpe)] coordination polymer
;
_journal_issue 2
_journal_name_full 'New Journal of Chemistry'
_journal_page_first 180
_journal_paper_doi 10.1039/b308379a
_journal_volume 28
_journal_year 2004
_chemical_formula_sum 'C17 H12 Cd N2 O5'
_chemical_formula_weight 436.69
_chemical_name_systematic
;
?
;
_space_group_IT_number 54
_symmetry_cell_setting orthorhombic
_symmetry_space_group_name_Hall '-P 2a 2ac'
_symmetry_space_group_name_H-M 'P c c a'
_atom_sites_solution_hydrogens geom
_atom_sites_solution_primary direct
_atom_sites_solution_secondary difmap
_audit_creation_method SHELXL-97
_cell_angle_alpha 90.00
_cell_angle_beta 90.00
_cell_angle_gamma 90.00
_cell_formula_units_Z 8
_cell_length_a 15.9401(8)
_cell_length_b 9.0137(4)
_cell_length_c 22.0831(11)
_cell_measurement_reflns_used 6638
_cell_measurement_temperature 295(2)
_cell_measurement_theta_max 25.69
_cell_measurement_theta_min 2.56
_cell_volume 3172.9(3)
_computing_cell_refinement 'Bruker SAINT'
_computing_data_collection 'Bruker SMART'
_computing_data_reduction 'Bruker SAINT'
_computing_molecular_graphics 'Bruker SHELXTL'
_computing_publication_material 'Bruker SHELXTL'
_computing_structure_refinement 'SHELXL-97 (Sheldrick, 1997)'
_computing_structure_solution 'SHELXS-97 (Sheldrick, 1990)'
_diffrn_ambient_temperature 295(2)
_diffrn_measured_fraction_theta_full 1.000
_diffrn_measured_fraction_theta_max 1.000
_diffrn_measurement_device_type 'Bruker SMART 1K CCD area detector'
_diffrn_measurement_method 'phi and omega scans'
_diffrn_radiation_monochromator graphite
_diffrn_radiation_source 'fine-focus sealed tube'
_diffrn_radiation_type MoK\a
_diffrn_radiation_wavelength 0.71073
_diffrn_reflns_av_R_equivalents 0.0433
_diffrn_reflns_av_sigmaI/netI 0.0258
_diffrn_reflns_limit_h_max 20
_diffrn_reflns_limit_h_min -20
_diffrn_reflns_limit_k_max 11
_diffrn_reflns_limit_k_min -11
_diffrn_reflns_limit_l_max 26
_diffrn_reflns_limit_l_min -28
_diffrn_reflns_number 29913
_diffrn_reflns_theta_full 27.50
_diffrn_reflns_theta_max 27.50
_diffrn_reflns_theta_min 1.84
_exptl_absorpt_coefficient_mu 1.408
_exptl_absorpt_correction_T_max 0.9724
_exptl_absorpt_correction_T_min 0.5395
_exptl_absorpt_correction_type multi-scan
_exptl_crystal_colour yellow
_exptl_crystal_density_diffrn 1.828
_exptl_crystal_density_meas ?
_exptl_crystal_density_method 'not measured'
_exptl_crystal_description plate
_exptl_crystal_F_000 1728
_exptl_crystal_size_max 0.50
_exptl_crystal_size_mid 0.33
_exptl_crystal_size_min 0.02
_refine_diff_density_max 0.359
_refine_diff_density_min -0.284
_refine_diff_density_rms 0.070
_refine_ls_extinction_method none
_refine_ls_goodness_of_fit_ref 1.044
_refine_ls_hydrogen_treatment mixed
_refine_ls_matrix_type full
_refine_ls_number_parameters 228
_refine_ls_number_reflns 3661
_refine_ls_number_restraints 0
_refine_ls_restrained_S_all 1.044
_refine_ls_R_factor_all 0.0341
_refine_ls_R_factor_gt 0.0272
_refine_ls_shift/su_max 0.001
_refine_ls_shift/su_mean 0.000
_refine_ls_structure_factor_coef Fsqd
_refine_ls_weighting_details 'calc w=1/[\s^2^(Fo^2^)+(0.0331P)^2^+1.2674P] where P=(Fo^2^+2Fc^2^)/3'
_refine_ls_weighting_scheme calc
_refine_ls_wR_factor_gt 0.0636
_refine_ls_wR_factor_ref 0.0668
_reflns_number_gt 3139
_reflns_number_total 3661
_reflns_threshold_expression >2sigma(I)
_cod_data_source_file b308379a.txt
_cod_data_source_block ic9025
_cod_depositor_comments
;
The following automatic conversions were performed:
'_symmetry_cell_setting' value 'Orthorhombic' changed to 'orthorhombic'
according to '/home/saulius/struct/CIF-dictionaries/cif_core.dic'
dictionary named 'cif_core.dic' version 2.4.1 from 2010-06-29.

Automatic conversion script
Id: cif_fix_enum 1527 2010-12-29 10:47:43Z saulius 

The following automatic conversions were performed:

'_exptl_crystal_density_meas' value 'not_measured' was changed to '?'
- the value is perceived as not measured.

Automatic conversion script
Id: cif_fix_values 3008 2015-01-20 13:52:24Z robertas 
;
_cod_original_sg_symbol_H-M Pcca
_cod_database_code 7050172

loop_
_symmetry_equiv_pos_as_xyz
'x, y, z'
'-x+1/2, -y, z'
'-x, y, -z+1/2'
'x+1/2, -y, -z+1/2'
'-x, -y, -z'
'x-1/2, y, -z'
'x, -y, z-1/2'
'-x-1/2, y, z-1/2'

loop_
_atom_site_label
_atom_site_type_symbol
_atom_site_fract_x
_atom_site_fract_y
_atom_site_fract_z
_atom_site_U_iso_or_equiv
_atom_site_adp_type
_atom_site_occupancy
_atom_site_symmetry_multiplicity
_atom_site_calc_flag
_atom_site_refinement_flags
_atom_site_disorder_assembly
_atom_site_disorder_group
Cd1 Cd 0.133942(10) 0.855394(18) 0.087193(8) 0.02777(7) Uani 1 1 d . . .
O1 O 0.20323(12) 0.64423(18) 0.05592(7) 0.0396(4) Uani 1 1 d . . .
O2 O 0.17985(10) 0.73259(18) 0.17739(7) 0.0346(4) Uani 1 1 d . . .
O3 O 0.2500 0.5000 0.25867(10) 0.0394(6) Uani 1 2 d S . .
O4 O 0.2500 1.0000 0.05741(10) 0.0311(5) Uani 1 2 d S . .
O5 O 0.11610(10) 0.8921(2) -0.01663(8) 0.0389(4) Uani 1 1 d . . .
O6 O 0.16816(15) 0.9266(3) -0.14576(9) 0.0585(6) Uani 1 1 d . . .
N1 N 0.09561(12) 1.0559(2) 0.14264(9) 0.0325(4) Uani 1 1 d . . .
N2 N 0.00202(12) 0.7538(2) 0.09146(9) 0.0346(5) Uani 1 1 d . . .
C1 C 0.22807(14) 0.5699(3) 0.10025(10) 0.0289(5) Uani 1 1 d . . .
C2 C 0.21529(14) 0.6147(2) 0.16284(10) 0.0277(5) Uani 1 1 d . . .
C3 C 0.2500 0.5000 0.20359(14) 0.0284(7) Uani 1 2 d S . .
C4 C 0.2500 1.0000 -0.00054(14) 0.0279(6) Uani 1 2 d S . .
C5 C 0.18299(14) 0.9457(2) -0.03698(10) 0.0303(5) Uani 1 1 d . . .
C6 C 0.20752(17) 0.9636(3) -0.10122(11) 0.0361(6) Uani 1 1 d . . .
C7 C 0.12847(14) 1.0837(3) 0.19685(12) 0.0359(5) Uani 1 1 d . . .
H7A H 0.1626 1.0119 0.2144 0.043 Uiso 1 1 calc R . .
C8 C 0.11461(15) 1.2119(3) 0.22796(11) 0.0364(6) Uani 1 1 d . . .
H8A H 0.1388 1.2258 0.2659 0.044 Uiso 1 1 calc R . .
C9 C 0.06465(14) 1.3213(3) 0.20310(11) 0.0324(5) Uani 1 1 d . . .
C10 C 0.03024(18) 1.2925(3) 0.14712(13) 0.0472(7) Uani 1 1 d . . .
H10A H -0.0037 1.3629 0.1284 0.057 Uiso 1 1 calc R . .
C11 C 0.04607(19) 1.1600(3) 0.11900(13) 0.0475(7) Uani 1 1 d . . .
H11A H 0.0211 1.1418 0.0817 0.057 Uiso 1 1 calc R . .
C12 C 0.04527(15) 1.4601(3) 0.23773(13) 0.0408(6) Uani 1 1 d . . .
H12A H 0.0530 1.5453 0.2115 0.049 Uiso 1 1 calc R . .
H12B H 0.0842 1.4693 0.2713 0.049 Uiso 1 1 calc R . .
C13 C -0.04623(15) 0.7677(3) 0.14049(11) 0.0369(6) Uani 1 1 d . . .
H13A H -0.0243 0.8167 0.1740 0.044 Uiso 1 1 calc R . .
C14 C -0.12675(15) 0.7135(3) 0.14408(12) 0.0359(6) Uani 1 1 d . . .
H14A H -0.1574 0.7239 0.1797 0.043 Uiso 1 1 calc R . .
C15 C -0.16161(16) 0.6439(3) 0.09486(11) 0.0327(5) Uani 1 1 d . . .
C16 C -0.11131(18) 0.6287(3) 0.04402(13) 0.0495(8) Uani 1 1 d . . .
H16A H -0.1318 0.5806 0.0098 0.059 Uiso 1 1 calc R . .
C17 C -0.03137(17) 0.6846(3) 0.04421(12) 0.0459(7) Uani 1 1 d . . .
H17A H 0.0011 0.6735 0.0095 0.055 Uiso 1 1 calc R . .
C18 C -0.24946(15) 0.5842(3) 0.09588(11) 0.0357(5) Uani 1 1 d . . .
H18A H -0.2796 0.6204 0.0607 0.043 Uiso 1 1 calc R . .
H18B H -0.2780 0.6203 0.1317 0.043 Uiso 1 1 calc R . .

loop_
_atom_site_aniso_label
_atom_site_aniso_U_11
_atom_site_aniso_U_22
_atom_site_aniso_U_33
_atom_site_aniso_U_23
_atom_site_aniso_U_13
_atom_site_aniso_U_12
Cd1 0.02467(10) 0.02637(11) 0.03228(11) -0.00020(7) 0.00067(6) -0.00401(6)
O1 0.0565(11) 0.0357(10) 0.0266(9) 0.0028(7) -0.0005(8) 0.0125(8)
O2 0.0388(9) 0.0298(9) 0.0352(9) -0.0039(7) -0.0006(7) 0.0059(7)
O3 0.0451(14) 0.0484(15) 0.0248(12) 0.000 0.000 0.0038(12)
O4 0.0286(11) 0.0370(13) 0.0278(12) 0.000 0.000 -0.0095(10)
O5 0.0328(9) 0.0464(11) 0.0376(10) 0.0047(8) -0.0093(7) -0.0109(7)
O6 0.0789(15) 0.0642(14) 0.0325(10) -0.0033(10) -0.0173(10) -0.0119(12)
N1 0.0316(10) 0.0298(10) 0.0361(11) -0.0024(9) -0.0019(8) 0.0005(8)
N2 0.0285(10) 0.0364(11) 0.0388(12) 0.0017(9) -0.0019(8) -0.0090(9)
C1 0.0313(11) 0.0267(12) 0.0287(12) 0.0000(9) 0.0008(9) -0.0025(9)
C2 0.0248(10) 0.0267(12) 0.0315(12) -0.0019(9) 0.0012(9) -0.0033(9)
C3 0.0284(15) 0.0293(16) 0.0276(17) 0.000 0.000 -0.0042(13)
C4 0.0306(15) 0.0240(15) 0.0291(17) 0.000 0.000 0.0003(12)
C5 0.0348(12) 0.0233(11) 0.0327(12) -0.0003(9) -0.0067(10) 0.0006(9)
C6 0.0496(15) 0.0283(13) 0.0305(13) 0.0009(10) -0.0058(11) 0.0020(11)
C7 0.0330(12) 0.0305(13) 0.0442(15) 0.0017(11) -0.0062(10) 0.0068(10)
C8 0.0384(13) 0.0359(14) 0.0348(14) -0.0049(11) -0.0059(10) 0.0019(11)
C9 0.0287(11) 0.0290(12) 0.0394(14) 0.0016(10) 0.0071(10) -0.0014(9)
C10 0.0523(16) 0.0406(15) 0.0488(17) 0.0062(13) -0.0079(13) 0.0160(13)
C11 0.0535(17) 0.0494(17) 0.0397(16) -0.0019(13) -0.0135(13) 0.0099(13)
C12 0.0380(14) 0.0283(13) 0.0560(16) -0.0020(12) 0.0118(12) -0.0031(10)
C13 0.0354(13) 0.0421(14) 0.0331(13) -0.0034(11) -0.0031(10) -0.0102(11)
C14 0.0332(12) 0.0384(14) 0.0362(14) 0.0002(11) 0.0043(10) -0.0075(10)
C15 0.0292(12) 0.0310(13) 0.0380(14) 0.0056(10) -0.0032(10) -0.0069(9)
C16 0.0438(15) 0.067(2) 0.0377(15) -0.0092(14) -0.0005(12) -0.0236(14)
C17 0.0387(14) 0.0623(18) 0.0366(15) -0.0061(13) 0.0067(11) -0.0186(13)
C18 0.0295(12) 0.0357(14) 0.0419(14) 0.0036(11) -0.0014(10) -0.0061(11)

loop_
_atom_type_symbol
_atom_type_description
_atom_type_scat_dispersion_real
_atom_type_scat_dispersion_imag
_atom_type_scat_source
C C 0.0033 0.0016 'International Tables Vol C Tables 4.2.6.8 and 6.1.1.4'
H H 0.0000 0.0000 'International Tables Vol C Tables 4.2.6.8 and 6.1.1.4'
N N 0.0061 0.0033 'International Tables Vol C Tables 4.2.6.8 and 6.1.1.4'
O O 0.0106 0.0060 'International Tables Vol C Tables 4.2.6.8 and 6.1.1.4'
Cd Cd -0.8075 1.2024 'International Tables Vol C Tables 4.2.6.8 and 6.1.1.4'

loop_
_geom_angle_atom_site_label_1
_geom_angle_atom_site_label_2
_geom_angle_atom_site_label_3
_geom_angle
_geom_angle_site_symmetry_1
_geom_angle_site_symmetry_3
_geom_angle_publ_flag
N1 Cd1 N2 92.81(7) . . ?
N1 Cd1 O1 161.57(7) . . ?
N2 Cd1 O1 96.99(7) . . ?
N1 Cd1 O5 112.63(7) . . ?
N2 Cd1 O5 89.16(6) . . ?
O1 Cd1 O5 83.19(6) . . ?
N1 Cd1 O4 85.49(6) . . ?
N2 Cd1 O4 162.03(6) . . ?
O1 Cd1 O4 89.83(5) . . ?
O5 Cd1 O4 75.11(6) . . ?
N1 Cd1 O2 90.09(6) . . ?
N2 Cd1 O2 93.52(6) . . ?
O1 Cd1 O2 73.80(6) . . ?
O5 Cd1 O2 156.99(6) . . ?
O4 Cd1 O2 104.36(6) . . ?
C1 O1 Cd1 111.07(14) . . ?
C2 O2 Cd1 108.57(14) . . ?
C4 O4 Cd1 106.21(5) . 2_575 ?
C4 O4 Cd1 106.21(5) . . ?
Cd1 O4 Cd1 147.59(10) 2_575 . ?
C5 O5 Cd1 107.65(14) . . ?
C7 N1 C11 116.9(2) . . ?
C7 N1 Cd1 122.01(16) . . ?
C11 N1 Cd1 120.61(17) . . ?
C17 N2 C13 116.8(2) . . ?
C17 N2 Cd1 121.51(16) . . ?
C13 N2 Cd1 121.60(16) . . ?
O1 C1 C1 128.47(13) . 2_565 ?
O1 C1 C2 123.4(2) . . ?
C1 C1 C2 108.11(13) 2_565 . ?
O2 C2 C1 123.1(2) . . ?
O2 C2 C3 127.5(2) . . ?
C1 C2 C3 109.39(19) . . ?
O3 C3 C2 127.51(13) . 2_565 ?
O3 C3 C2 127.51(13) . . ?
C2 C3 C2 105.0(3) 2_565 . ?
O4 C4 C5 124.41(14) . . ?
O4 C4 C5 124.41(14) . 2_575 ?
C5 C4 C5 111.2(3) . 2_575 ?
O5 C5 C4 124.6(2) . . ?
O5 C5 C6 127.6(2) . . ?
C4 C5 C6 107.8(2) . . ?
O6 C6 C5 127.6(2) . . ?
O6 C6 C6 125.81(16) . 2_575 ?
C5 C6 C6 106.57(13) . 2_575 ?
N1 C7 C8 123.3(2) . . ?
C7 C8 C9 119.9(2) . . ?
C10 C9 C8 116.9(2) . . ?
C10 C9 C12 122.2(2) . . ?
C8 C9 C12 120.8(2) . . ?
C11 C10 C9 119.9(2) . . ?
N1 C11 C10 123.1(3) . . ?
C9 C12 C12 111.86(17) . 3 ?
N2 C13 C14 123.4(2) . . ?
C15 C14 C13 119.6(2) . . ?
C14 C15 C16 116.9(2) . . ?
C14 C15 C18 122.0(2) . . ?
C16 C15 C18 121.1(2) . . ?
C17 C16 C15 119.9(3) . . ?
N2 C17 C16 123.3(3) . . ?
C15 C18 C18 111.7(3) . 2_465 ?

loop_
_geom_bond_atom_site_label_1
_geom_bond_atom_site_label_2
_geom_bond_distance
_geom_bond_site_symmetry_2
_geom_bond_publ_flag
Cd1 N1 2.2668(19) . ?
Cd1 N2 2.2955(19) . ?
Cd1 O1 2.3064(17) . ?
Cd1 O5 2.3339(18) . ?
Cd1 O4 2.3567(6) . ?
Cd1 O2 2.3934(16) . ?
O1 C1 1.251(3) . ?
O2 C2 1.246(3) . ?
O3 C3 1.216(4) . ?
O4 C4 1.280(4) . ?
O4 Cd1 2.3567(6) 2_575 ?
O5 C5 1.254(3) . ?
O6 C6 1.213(3) . ?
N1 C7 1.330(3) . ?
N1 C11 1.333(3) . ?
N2 C17 1.327(3) . ?
N2 C13 1.334(3) . ?
C1 C1 1.441(5) 2_565 ?
C1 C2 1.454(3) . ?
C2 C3 1.478(3) . ?
C3 C2 1.478(3) 2_565 ?
C4 C5 1.424(3) . ?
C4 C5 1.424(3) 2_575 ?
C5 C6 1.480(3) . ?
C6 C6 1.505(5) 2_575 ?
C7 C8 1.363(4) . ?
C8 C9 1.381(3) . ?
C9 C10 1.377(4) . ?
C9 C12 1.499(3) . ?
C10 C11 1.370(4) . ?
C12 C12 1.542(5) 3 ?
C13 C14 1.376(3) . ?
C14 C15 1.372(3) . ?
C15 C16 1.386(4) . ?
C15 C18 1.500(3) . ?
C16 C17 1.370(4) . ?
C18 C18 1.518(5) 2_465 ?
